data_4321757
loop_
_publ_author_name
'Shinzi Kato'
'Nobuyuki Kitaoka'
'Osamu Niyomura'
'Yuka Kitoh'
'Takahiro Kanda'
'Masahiro Ebihara'

_publ_section_title
;
 Heavy Alkali Metal Arenedithiocarboxylates: A Facile Synthesis, Dimeric
 Structure, and Nonbonding Interaction between the Metals and Aromatic
 Ring Carbons
;
_journal_name_full 'Inorganic Chemistry'
_journal_page_first 496
_journal_page_last 506
_journal_paper_doi 10.1021/ic9808089
_journal_volume 38
_journal_year 1999
_chemical_formula_sum 'C8 H7 Rb S2'
_chemical_formula_weight 252.73
_space_group_IT_number 70
_symmetry_cell_setting orthorhombic
_symmetry_Int_Tables_number 70
_symmetry_space_group_name_Hall '-F 2uv 2vw'
_symmetry_space_group_name_H-M 'F d d d :2'
_audit_creation_date 'Sat Jun 27 14:36:26 1998'
_audit_creation_method 'from TEXRAY.INF file'
_cell_angle_alpha 90
_cell_angle_beta 90
_cell_angle_gamma 90
_cell_formula_units_Z 16
_cell_length_a 16.768(2)
_cell_length_b 21.617(2)
_cell_length_c 10.929(2)
_cell_measurement_reflns_used 25
_cell_measurement_temperature 296.2
_cell_measurement_theta_max 12.4
_cell_measurement_theta_min 10.2
_cell_volume 3961.5(9)
_computing_cell_refinement 'Rigaku/AFC Diffractometer Control'
_computing_data_collection 'Rigaku/AFC Diffractometer Control'
_computing_data_reduction teXsan
_computing_publication_material teXsan
_computing_structure_refinement teXsan
_computing_structure_solution SHELXS86
_diffrn_ambient_temperature 296.2
_diffrn_measurement_device_type 'Rigaku AFC7R'
_diffrn_measurement_method \w-2\q
_diffrn_orient_matrix_UB_11 0.04786
_diffrn_orient_matrix_UB_12 0.02207
_diffrn_orient_matrix_UB_13 -0.03280
_diffrn_orient_matrix_UB_21 0.01031
_diffrn_orient_matrix_UB_22 -0.03520
_diffrn_orient_matrix_UB_23 -0.05724
_diffrn_orient_matrix_UB_31 -0.03406
_diffrn_orient_matrix_UB_32 0.02035
_diffrn_orient_matrix_UB_33 -0.06341
_diffrn_radiation_detector 'scintillation counter'
_diffrn_radiation_monochromator graphite
_diffrn_radiation_source 'Rigaku rotating anode'
_diffrn_radiation_type 'Mo K\a'
_diffrn_radiation_wavelength 0.7107
_diffrn_reflns_av_R_equivalents 0.000
_diffrn_reflns_av_sigmaI/netI 0.000
_diffrn_reflns_limit_h_max 21
_diffrn_reflns_limit_h_min 0
_diffrn_reflns_limit_k_max 28
_diffrn_reflns_limit_k_min 0
_diffrn_reflns_limit_l_max 14
_diffrn_reflns_limit_l_min 0
_diffrn_reflns_number 1267
_diffrn_reflns_reduction_process 'Lp corrections applied'
_diffrn_reflns_theta_max 27.4943
_diffrn_standards_decay_% 0.28
_diffrn_standards_interval_count 150
_diffrn_standards_number 3
_exptl_absorpt_coefficient_mu 5.346
_exptl_absorpt_correction_T_max 1.177
_exptl_absorpt_correction_T_min -0.695
_exptl_absorpt_correction_type refdelf
_exptl_absorpt_process_details '(Walker & Stuart, 1983)'
_exptl_crystal_colour red
_exptl_crystal_density_diffrn 1.695
_exptl_crystal_density_method 'not measured'
_exptl_crystal_description prismatic
_exptl_crystal_F_000 1984.00
_exptl_crystal_size_max 0.250
_exptl_crystal_size_mid 0.200
_exptl_crystal_size_min 0.200
_refine_diff_density_max 0.27
_refine_diff_density_min -0.23
_refine_ls_extinction_coef 0.0001(1)
_refine_ls_extinction_method 'Zachariasen(1967) type 2 Gaussian isotropic'
_refine_ls_goodness_of_fit_all 2.088
_refine_ls_goodness_of_fit_ref 1.468
_refine_ls_hydrogen_treatment noref
_refine_ls_matrix_type full
_refine_ls_number_constraints 0
_refine_ls_number_parameters 54
_refine_ls_number_reflns 303
_refine_ls_number_restraints 0
_refine_ls_R_factor_all 0.0000
_refine_ls_R_factor_gt 0.0000
_refine_ls_shift/su_max 0.0100
_refine_ls_shift/su_mean 0.0020
_refine_ls_structure_factor_coef F
_refine_ls_weighting_details 'w = 1/[\s^2^(Fo) + 0.00010|Fo|^2^]'
_refine_ls_weighting_scheme calc
_refine_ls_wR_factor_all 0.1086
_refine_ls_wR_factor_gt 0.0000
_refine_ls_wR_factor_ref 0.0367
_reflns_number_gt 0
_reflns_number_total 1267
_reflns_threshold_expression >3.0sigma(I)
_cod_data_source_file ic9808089_2.cif
_cod_data_source_block 4-tolCS2Rb
_cod_original_cell_volume 3961.3(8)
_cod_original_sg_symbol_H-M 'F d d d '
_cod_original_formula_sum 'C8 H7 Rb S2 '
_cod_database_code 4321757

loop_
_symmetry_equiv_pos_as_xyz
x,y,z
x,1/4-y,1/4-z
1/4-x,y,1/4-z
1/4-x,1/4-y,z
-x,-y,-z
-x,1/4+y,1/4+z
1/4+x,-y,1/4+z
1/4+x,1/4+y,-z
x,1/2+y,1/2+z
x,3/4-y,3/4-z
1/4-x,1/2+y,3/4-z
1/4-x,3/4-y,1/2+z
-x,1/2-y,1/2-z
-x,3/4+y,3/4+z
1/4+x,1/2-y,3/4+z
1/4+x,3/4+y,1/2-z
1/2+x,y,1/2+z
1/2+x,1/4-y,3/4-z
3/4-x,y,3/4-z
3/4-x,1/4-y,1/2+z
1/2-x,-y,1/2-z
1/2-x,1/4+y,3/4+z
3/4+x,-y,3/4+z
3/4+x,1/4+y,1/2-z
1/2+x,1/2+y,z
1/2+x,3/4-y,1/4-z
3/4-x,1/2+y,1/4-z
3/4-x,3/4-y,z
1/2-x,1/2-y,-z
1/2-x,3/4+y,1/4+z
3/4+x,1/2-y,1/4+z
3/4+x,3/4+y,-z

loop_
_atom_site_label
_atom_site_type_symbol
_atom_site_fract_x
_atom_site_fract_y
_atom_site_fract_z
_atom_site_U_iso_or_equiv
_atom_site_adp_type
_atom_site_occupancy
_atom_site_calc_flag
_atom_site_refinement_flags
_atom_site_disorder_assembly
_atom_site_disorder_group
Rb(1) Rb 0.0055(1) -0.1250 -0.1250 0.0867(7) Uani 1.00 d S . .
S(1) S -0.1242(3) -0.0218(1) 0.0123(3) 0.096(1) Uani 1.00 d . . .
C(1) C -0.1250 0.0134(8) -0.1250 0.069(6) Uani 1.00 d S . .
C(2) C -0.1250 0.0816(7) -0.1250 0.062(5) Uani 1.00 d S . .
C(3) C -0.1763(7) 0.1153(6) -0.055(1) 0.082(5) Uani 1.00 d . . .
C(4) C -0.1781(7) 0.1792(6) -0.056(1) 0.088(5) Uani 1.00 d . . .
C(5) C -0.1250 0.2128(7) -0.1250 0.071(6) Uani 1.00 d S . .
C(6) C -0.1250 0.2813(8) -0.1250 0.092(7) Uani 1.00 d S . .
H(1) H -0.2122 0.0946 -0.0028 0.0971 Uiso 1.00 calc . . .
H(2) H -0.2162 0.2010 -0.0085 0.1036 Uiso 1.00 calc . . .
H(3) H -0.1287 0.2977 -0.0432 0.1057 Uiso 0.50 calc P . .
H(4) H -0.0770 0.2977 -0.1609 0.1057 Uiso 0.50 calc P . .
H(5) H -0.1693 0.2977 -0.1708 0.1057 Uiso 0.50 calc P . .

loop_
_atom_site_aniso_label
_atom_site_aniso_U_11
_atom_site_aniso_U_22
_atom_site_aniso_U_33
_atom_site_aniso_U_12
_atom_site_aniso_U_13
_atom_site_aniso_U_23
Rb(1) 0.078(1) 0.091(1) 0.091(1) 0.0000 0.0000 0.000(2)
S(1) 0.126(3) 0.082(2) 0.080(2) 0.005(3) 0.001(3) 0.003(2)
C(1) 0.055(9) 0.10(1) 0.05(1) 0.0000 0.02(1) 0.0000
C(2) 0.08(1) 0.05(1) 0.051(10) 0.0000 0.01(1) 0.0000
C(3) 0.094(9) 0.06(1) 0.088(9) -0.004(8) 0.024(7) 0.010(9)
C(4) 0.09(1) 0.07(1) 0.10(1) 0.014(9) 0.029(8) 0.006(9)
C(5) 0.08(1) 0.04(1) 0.09(1) 0.0000 -0.02(2) 0.0000
C(6) 0.09(1) 0.09(1) 0.10(1) 0.0000 0.00(1) 0.0000

loop_
_atom_type_symbol
_atom_type_description
_atom_type_scat_dispersion_real
_atom_type_scat_dispersion_imag
_atom_type_scat_source
C C 0.003 0.002
;International Tables for Crystallography
(1992, Vol. C, Tables 4.2.6.8 and 6.1.1.1)
;
H H 0.000 0.000
;International Tables for Crystallography
(1992, Vol. C, Table 6.1.1.2)
;
Rb Rb -0.939 2.968
;International Tables for Crystallography
(1992, Vol. C, Tables 4.2.6.8 and 6.1.1.1)
;
S S 0.125 0.123
;International Tables for Crystallography
(1992, Vol. C, Tables 4.2.6.8 and 6.1.1.1)
;

loop_
_geom_angle_atom_site_label_1
_geom_angle_atom_site_label_2
_geom_angle_atom_site_label_3
_geom_angle
_geom_angle_site_symmetry_1
_geom_angle_site_symmetry_2
_geom_angle_site_symmetry_3
_geom_angle_publ_flag
Rb(1) Rb(1) S(1) 51.03(7) 19_454 1_555 1_555 yes
Rb(1) Rb(1) S(1) 50.69(7) 19_454 1_555 28_445 yes
Rb(1) Rb(1) S(1) 50.69(7) 19_454 1_555 19_454 yes
Rb(1) Rb(1) S(1) 51.03(7) 19_454 1_555 10_544 yes
Rb(1) Rb(1) C(2) 124.75(5) 19_454 1_555 5_555 yes
Rb(1) Rb(1) C(2) 124.75(5) 19_454 1_555 14_544 yes
Rb(1) Rb(1) C(3) 145.4(2) 19_454 1_555 5_555 yes
Rb(1) Rb(1) C(3) 145.4(2) 19_454 1_555 14_544 yes
S(1) Rb(1) S(1) 80.13(9) 1_555 1_555 28_445 yes
S(1) Rb(1) S(1) 51.29(10) 1_555 1_555 19_454 yes
S(1) Rb(1) S(1) 102.1(1) 1_555 1_555 10_544 yes
S(1) Rb(1) C(2) 81.3(2) 1_555 1_555 5_555 yes
S(1) Rb(1) C(2) 150.2(2) 1_555 1_555 14_544 yes
S(1) Rb(1) C(3) 103.5(2) 1_555 1_555 5_555 yes
S(1) Rb(1) C(3) 143.3(2) 1_555 1_555 14_544 yes
S(1) Rb(1) S(1) 101.4(1) 28_445 1_555 19_454 yes
S(1) Rb(1) S(1) 51.29(10) 28_445 1_555 10_544 yes
S(1) Rb(1) C(2) 101.4(2) 28_445 1_555 5_555 yes
S(1) Rb(1) C(2) 121.7(2) 28_445 1_555 14_544 yes
S(1) Rb(1) C(3) 108.5(2) 28_445 1_555 5_555 yes
S(1) Rb(1) C(3) 136.6(2) 28_445 1_555 14_544 yes
S(1) Rb(1) S(1) 80.13(9) 19_454 1_555 10_544 yes
S(1) Rb(1) C(2) 121.7(2) 19_454 1_555 5_555 yes
S(1) Rb(1) C(2) 101.4(2) 19_454 1_555 14_544 yes
S(1) Rb(1) C(3) 136.6(2) 19_454 1_555 5_555 yes
S(1) Rb(1) C(3) 108.5(2) 19_454 1_555 14_544 yes
S(1) Rb(1) C(2) 150.2(2) 10_544 1_555 5_555 yes
S(1) Rb(1) C(2) 81.3(2) 10_544 1_555 14_544 yes
S(1) Rb(1) C(3) 143.3(2) 10_544 1_555 5_555 yes
S(1) Rb(1) C(3) 103.5(2) 10_544 1_555 14_544 yes
C(2) Rb(1) C(2) 110.5(1) 5_555 1_555 14_544 yes
C(2) Rb(1) C(3) 22.5(2) 5_555 1_555 5_555 yes
C(2) Rb(1) C(3) 89.2(2) 5_555 1_555 14_544 yes
C(2) Rb(1) C(3) 89.2(2) 14_544 1_555 5_555 yes
C(2) Rb(1) C(3) 22.5(2) 14_544 1_555 14_544 yes
C(3) Rb(1) C(3) 69.2(4) 5_555 1_555 14_544 yes
Rb(1) S(1) Rb(1) 78.27(8) 1_555 1_555 19_454 yes
Rb(1) S(1) C(1) 84.8(4) 1_555 1_555 1_555 yes
Rb(1) S(1) C(1) 84.3(4) 19_454 1_555 1_555 yes
S(1) C(1) S(1) 126(1) 1_555 1_555 19_454 yes
S(1) C(1) C(2) 116.9(5) 1_555 1_555 1_555 yes
S(1) C(1) C(2) 116.9(5) 19_454 1_555 1_555 yes
Rb(1) C(2) Rb(1) 149.0(5) 5_555 1_555 23_454 yes
Rb(1) C(2) C(1) 105.5(2) 5_555 1_555 1_555 yes
Rb(1) C(2) C(3) 77.2(5) 5_555 1_555 1_555 yes
Rb(1) C(2) C(3) 86.3(6) 5_555 1_555 19_454 yes
Rb(1) C(2) C(1) 105.5(2) 23_454 1_555 1_555 yes
Rb(1) C(2) C(3) 86.3(6) 23_454 1_555 1_555 yes
Rb(1) C(2) C(3) 77.2(5) 23_454 1_555 19_454 yes
C(1) C(2) C(3) 122.3(7) 1_555 1_555 1_555 yes
C(1) C(2) C(3) 122.3(7) 1_555 1_555 19_454 yes
C(3) C(2) C(3) 115(1) 1_555 1_555 19_454 yes
Rb(1) C(3) C(2) 80.3(5) 5_555 1_555 1_555 yes
Rb(1) C(3) C(4) 88.0(8) 5_555 1_555 1_555 yes
Rb(1) C(3) H(1) 102.4(8) 5_555 1_555 1_555 no
C(2) C(3) C(4) 122(1) 1_555 1_555 1_555 yes
C(2) C(3) H(1) 119(1) 1_555 1_555 1_555 no
C(4) C(3) H(1) 117(1) 1_555 1_555 1_555 no
C(3) C(4) C(5) 121(1) 1_555 1_555 1_555 yes
C(3) C(4) H(2) 120(1) 1_555 1_555 1_555 no
C(5) C(4) H(2) 118(1) 1_555 1_555 1_555 no
C(4) C(5) C(4) 116(1) 1_555 1_555 19_454 yes
C(4) C(5) C(6) 121.9(8) 1_555 1_555 1_555 yes
C(4) C(5) C(6) 121.9(8) 19_454 1_555 1_555 yes
C(5) C(6) H(3) 111.6(9) 1_555 1_555 1_555 no
C(5) C(6) H(3) 111.6(9) 1_555 1_555 19_454 no
C(5) C(6) H(4) 111.6(9) 1_555 1_555 1_555 no
C(5) C(6) H(4) 111.6(9) 1_555 1_555 19_454 no
C(5) C(6) H(5) 111.6(9) 1_555 1_555 1_555 no
C(5) C(6) H(5) 111.6(9) 1_555 1_555 19_454 no
H(3) C(6) H(3) 136(1) 1_555 1_555 19_454 no
H(3) C(6) H(4) 107(1) 1_555 1_555 1_555 no
H(3) C(6) H(4) 55.4(4) 1_555 1_555 19_454 no
H(3) C(6) H(5) 107(1) 1_555 1_555 1_555 no
H(3) C(6) H(5) 55.4(4) 1_555 1_555 19_454 no
H(3) C(6) H(4) 55.4(4) 19_454 1_555 1_555 no
H(3) C(6) H(4) 107(1) 19_454 1_555 19_454 no
H(3) C(6) H(5) 55.4(4) 19_454 1_555 1_555 no
H(3) C(6) H(5) 107(1) 19_454 1_555 19_454 no
H(4) C(6) H(4) 136(1) 1_555 1_555 19_454 no
H(4) C(6) H(5) 107(1) 1_555 1_555 1_555 no
H(4) C(6) H(5) 55.4(4) 1_555 1_555 19_454 no
H(4) C(6) H(5) 55.4(4) 19_454 1_555 1_555 no
H(4) C(6) H(5) 107(1) 19_454 1_555 19_454 no
H(5) C(6) H(5) 136(1) 1_555 1_555 19_454 no

loop_
_geom_bond_atom_site_label_1
_geom_bond_atom_site_label_2
_geom_bond_distance
_geom_bond_site_symmetry_1
_geom_bond_site_symmetry_2
_geom_bond_publ_flag
Rb(1) Rb(1) 4.376(3) 1_555 19_454 yes
Rb(1) S(1) 3.458(4) 1_555 1_555 yes
Rb(1) S(1) 3.475(4) 1_555 28_445 yes
Rb(1) S(1) 3.475(4) 1_555 19_454 yes
Rb(1) S(1) 3.458(4) 1_555 10_544 yes
Rb(1) C(2) 3.516(4) 1_555 5_555 yes
Rb(1) C(2) 3.516(4) 1_555 14_544 yes
Rb(1) C(3) 3.48(1) 1_555 5_555 yes
Rb(1) C(3) 3.48(1) 1_555 14_544 yes
S(1) C(1) 1.682(8) 1_555 1_555 yes
C(1) C(2) 1.47(2) 1_555 1_555 yes
C(2) C(3) 1.36(1) 1_555 1_555 yes
C(2) C(3) 1.36(1) 1_555 19_454 yes
C(3) C(4) 1.38(2) 1_555 1_555 yes
C(3) H(1) 0.941 1_555 1_555 no
C(4) C(5) 1.37(1) 1_555 1_555 yes
C(4) H(2) 0.950 1_555 1_555 no
C(5) C(6) 1.48(2) 1_555 1_555 yes
C(6) H(3) 0.964 1_555 1_555 no
C(6) H(3) 0.964 1_555 19_454 no
C(6) H(4) 0.964 1_555 1_555 no
C(6) H(4) 0.964 1_555 19_454 no
C(6) H(5) 0.964 1_555 1_555 no
C(6) H(5) 0.964 1_555 19_454 no

loop_
_geom_contact_atom_site_label_1
_geom_contact_atom_site_label_2
_geom_contact_distance
_geom_contact_site_symmetry_1
_geom_contact_site_symmetry_2
_geom_contact_publ_flag
Rb(1) S(1) 3.458(4) 1_555 1_555 ?
Rb(1) S(1) 3.475(4) 1_555 28_445 ?
Rb(1) S(1) 3.475(4) 1_555 19_454 ?
Rb(1) S(1) 3.458(4) 1_555 10_544 ?
Rb(1) C(2) 3.516(4) 1_555 5_555 ?
Rb(1) C(2) 3.516(4) 1_555 14_544 ?
Rb(1) C(3) 3.48(1) 1_555 5_555 ?
Rb(1) C(3) 3.48(1) 1_555 14_544 ?
Rb(1) S(1) 3.458(4) 1_555 1_555 ?
Rb(1) S(1) 3.458(4) 1_555 10_544 ?
Rb(1) S(1) 3.475(4) 1_555 19_454 ?
Rb(1) S(1) 3.475(4) 1_555 28_445 ?
Rb(1) C(3) 3.48(1) 1_555 5_555 ?
Rb(1) C(3) 3.48(1) 1_555 14_544 ?
Rb(1) C(2) 3.516(4) 1_555 5_555 ?
Rb(1) C(2) 3.516(4) 1_555 14_544 ?

loop_
_geom_torsion_atom_site_label_1
_geom_torsion_atom_site_label_2
_geom_torsion_atom_site_label_3
_geom_torsion_atom_site_label_4
_geom_torsion
_geom_torsion_site_symmetry_1
_geom_torsion_site_symmetry_2
_geom_torsion_site_symmetry_3
_geom_torsion_site_symmetry_4
_geom_torsion_publ_flag
Rb(1) Rb(1) S(1) C(1) 85.9(4) 1_555 19_454 1_555 1_555 yes
Rb(1) Rb(1) S(1) C(1) -85.2(4) 1_555 19_454 28_445 10_544 yes
Rb(1) Rb(1) S(1) C(1) -85.2(4) 1_555 19_454 19_454 1_555 yes
Rb(1) Rb(1) S(1) C(1) 85.9(4) 1_555 19_454 10_544 10_544 yes
Rb(1) Rb(1) C(2) C(1) -78.9(2) 1_555 19_454 30_445 30_445 yes
Rb(1) Rb(1) C(2) C(3) 43.6(8) 1_555 19_454 30_445 30_445 yes
Rb(1) Rb(1) C(2) C(3) 160.7(6) 1_555 19_454 30_445 32_445 yes
Rb(1) Rb(1) C(2) C(1) -78.9(2) 1_555 19_454 21_454 21_454 yes
Rb(1) Rb(1) C(2) C(3) 43.6(8) 1_555 19_454 21_454 21_454 yes
Rb(1) Rb(1) C(2) C(3) 160.7(6) 1_555 19_454 21_454 23_454 yes
Rb(1) Rb(1) C(3) C(2) -28.6(9) 1_555 19_454 32_445 30_445 yes
Rb(1) Rb(1) C(3) C(4) 95.1(8) 1_555 19_454 32_445 32_445 yes
Rb(1) Rb(1) C(3) C(2) -28.6(9) 1_555 19_454 23_454 21_454 yes
Rb(1) Rb(1) C(3) C(4) 95.1(8) 1_555 19_454 23_454 23_454 yes
Rb(1) S(1) Rb(1) S(1) 46.95(9) 1_555 1_555 19_454 28_445 yes
Rb(1) S(1) Rb(1) S(1) -67.3(1) 1_555 1_555 19_454 19_454 yes
Rb(1) S(1) Rb(1) S(1) 0.0 1_555 1_555 19_454 10_544 yes
Rb(1) S(1) Rb(1) C(2) 125.9(2) 1_555 1_555 19_454 30_445 yes
Rb(1) S(1) Rb(1) C(2) -111.1(1) 1_555 1_555 19_454 21_454 yes
Rb(1) S(1) Rb(1) C(3) 148.0(2) 1_555 1_555 19_454 32_445 yes
Rb(1) S(1) Rb(1) C(3) -133.1(3) 1_555 1_555 19_454 23_454 yes
Rb(1) S(1) C(1) S(1) 39.44(6) 1_555 1_555 1_555 19_454 yes
Rb(1) S(1) C(1) C(2) -140.56(6) 1_555 1_555 1_555 1_555 yes
Rb(1) S(1) Rb(1) S(1) -46.66(9) 1_555 28_445 19_454 1_555 yes
Rb(1) S(1) Rb(1) S(1) 0.0 1_555 28_445 19_454 19_454 yes
Rb(1) S(1) Rb(1) S(1) 66.7(1) 1_555 28_445 19_454 10_544 yes
Rb(1) S(1) Rb(1) C(2) -149.9(2) 1_555 28_445 19_454 30_445 yes
Rb(1) S(1) Rb(1) C(2) 93.6(3) 1_555 28_445 19_454 21_454 yes
Rb(1) S(1) Rb(1) C(3) -153.4(2) 1_555 28_445 19_454 32_445 yes
Rb(1) S(1) Rb(1) C(3) 133.3(3) 1_555 28_445 19_454 23_454 yes
Rb(1) S(1) C(1) S(1) -39.26(6) 1_555 28_445 10_544 10_544 yes
Rb(1) S(1) C(1) C(2) 140.74(6) 1_555 28_445 10_544 10_544 yes
Rb(1) S(1) Rb(1) S(1) 66.7(1) 1_555 19_454 19_454 1_555 yes
Rb(1) S(1) Rb(1) S(1) 0.0 1_555 19_454 19_454 28_445 yes
Rb(1) S(1) Rb(1) S(1) -46.66(9) 1_555 19_454 19_454 10_544 yes
Rb(1) S(1) Rb(1) C(2) 93.6(3) 1_555 19_454 19_454 30_445 yes
Rb(1) S(1) Rb(1) C(2) -149.9(2) 1_555 19_454 19_454 21_454 yes
Rb(1) S(1) Rb(1) C(3) 133.3(3) 1_555 19_454 19_454 32_445 yes
Rb(1) S(1) Rb(1) C(3) -153.4(2) 1_555 19_454 19_454 23_454 yes
Rb(1) S(1) C(1) S(1) -39.26(6) 1_555 19_454 1_555 1_555 yes
Rb(1) S(1) C(1) C(2) 140.74(6) 1_555 19_454 1_555 1_555 yes
Rb(1) S(1) Rb(1) S(1) 0.0 1_555 10_544 19_454 1_555 yes
Rb(1) S(1) Rb(1) S(1) -67.3(1) 1_555 10_544 19_454 28_445 yes
Rb(1) S(1) Rb(1) S(1) 46.95(9) 1_555 10_544 19_454 19_454 yes
Rb(1) S(1) Rb(1) C(2) -111.1(1) 1_555 10_544 19_454 30_445 yes
Rb(1) S(1) Rb(1) C(2) 125.9(2) 1_555 10_544 19_454 21_454 yes
Rb(1) S(1) Rb(1) C(3) -133.1(3) 1_555 10_544 19_454 32_445 yes
Rb(1) S(1) Rb(1) C(3) 148.0(2) 1_555 10_544 19_454 23_454 yes
Rb(1) S(1) C(1) S(1) 39.44(6) 1_555 10_544 10_544 28_445 yes
Rb(1) S(1) C(1) C(2) -140.56(6) 1_555 10_544 10_544 10_544 yes
Rb(1) C(2) Rb(1) S(1) 129.42(7) 1_555 5_555 3_555 3_555 yes
Rb(1) C(2) Rb(1) S(1) 30.3(3) 1_555 5_555 3_555 12_545 yes
Rb(1) C(2) Rb(1) C(2) -78.9(2) 1_555 5_555 3_555 16_545 yes
Rb(1) C(2) Rb(1) C(3) -59.6(7) 1_555 5_555 3_555 7_555 yes
Rb(1) C(2) Rb(1) C(3) -86.2(2) 1_555 5_555 3_555 16_545 yes
Rb(1) C(2) C(1) S(1) -35.8(2) 1_555 5_555 5_555 5_555 yes
Rb(1) C(2) C(1) S(1) 144.2(2) 1_555 5_555 5_555 7_555 yes
Rb(1) C(2) C(3) C(4) -81(1) 1_555 5_555 5_555 5_555 yes
Rb(1) C(2) C(3) C(4) 72(1) 1_555 5_555 7_555 7_555 yes
Rb(1) C(2) Rb(1) S(1) 129.42(7) 1_555 14_544 3_554 12_544 yes
Rb(1) C(2) Rb(1) S(1) 30.3(3) 1_555 14_544 3_554 3_554 yes
Rb(1) C(2) C(1) S(1) -35.8(2) 1_555 14_544 14_544 14_544 yes
Rb(1) C(2) C(1) S(1) 144.2(2) 1_555 14_544 14_544 16_544 yes
Rb(1) C(2) C(3) C(4) -81(1) 1_555 14_544 14_544 14_544 yes
Rb(1) C(2) C(3) C(4) 72(1) 1_555 14_544 16_544 16_544 yes
Rb(1) C(3) C(2) C(1) -100.4(3) 1_555 5_555 5_555 5_555 yes
Rb(1) C(3) C(2) C(3) 79.6(3) 1_555 5_555 5_555 7_555 yes
Rb(1) C(3) C(4) C(5) -73(1) 1_555 5_555 5_555 5_555 yes
Rb(1) C(3) C(2) C(1) -100.4(3) 1_555 14_544 14_544 14_544 yes
Rb(1) C(3) C(2) C(3) 79.6(3) 1_555 14_544 14_544 16_544 yes
Rb(1) C(3) C(4) C(5) -73(1) 1_555 14_544 14_544 14_544 yes
S(1) Rb(1) Rb(1) S(1) -112.2(1) 1_555 1_555 19_454 28_445 yes
S(1) Rb(1) Rb(1) S(1) 67.8(1) 1_555 1_555 19_454 19_454 yes
S(1) Rb(1) Rb(1) S(1) -180.0 1_555 1_555 19_454 10_544 yes
S(1) Rb(1) Rb(1) C(2) -75.0(3) 1_555 1_555 19_454 30_445 yes
S(1) Rb(1) Rb(1) C(2) 105.0(3) 1_555 1_555 19_454 21_454 yes
S(1) Rb(1) Rb(1) C(3) -62.2(4) 1_555 1_555 19_454 32_445 yes
S(1) Rb(1) Rb(1) C(3) 117.8(4) 1_555 1_555 19_454 23_454 yes
S(1) Rb(1) S(1) Rb(1) 46.95(9) 1_555 1_555 28_445 19_454 yes
S(1) Rb(1) S(1) C(1) 132.8(4) 1_555 1_555 28_445 10_544 yes
S(1) Rb(1) S(1) Rb(1) -67.3(1) 1_555 1_555 19_454 19_454 yes
S(1) Rb(1) S(1) C(1) 18.5(3) 1_555 1_555 19_454 1_555 yes
S(1) Rb(1) S(1) Rb(1) 0.0 1_555 1_555 10_544 19_454 yes
S(1) Rb(1) S(1) C(1) -85.2(4) 1_555 1_555 10_544 10_544 yes
S(1) Rb(1) C(2) C(1) -50.58(7) 1_555 1_555 5_555 5_555 yes
S(1) Rb(1) C(2) C(3) -171.0(7) 1_555 1_555 5_555 5_555 yes
S(1) Rb(1) C(2) C(3) 71.9(7) 1_555 1_555 5_555 7_555 yes
S(1) Rb(1) C(2) C(1) -149.7(3) 1_555 1_555 14_544 14_544 yes
S(1) Rb(1) C(2) C(3) 89.9(6) 1_555 1_555 14_544 14_544 yes
S(1) Rb(1) C(2) C(3) -27.2(9) 1_555 1_555 14_544 16_544 yes
S(1) Rb(1) C(3) C(2) 9.2(8) 1_555 1_555 5_555 5_555 yes
S(1) Rb(1) C(3) C(4) 132.9(7) 1_555 1_555 5_555 5_555 yes
S(1) Rb(1) C(3) C(2) -123.8(6) 1_555 1_555 14_544 14_544 yes
S(1) Rb(1) C(3) C(4) -0.1(9) 1_555 1_555 14_544 14_544 yes
S(1) Rb(1) Rb(1) S(1) 112.2(1) 1_555 19_454 1_555 28_445 yes
S(1) Rb(1) Rb(1) S(1) -67.8(1) 1_555 19_454 1_555 19_454 yes
S(1) Rb(1) Rb(1) S(1) 180.0 1_555 19_454 1_555 10_544 yes
S(1) Rb(1) Rb(1) C(2) 37.1(3) 1_555 19_454 1_555 5_555 yes
S(1) Rb(1) Rb(1) C(2) -142.9(3) 1_555 19_454 1_555 14_544 yes
S(1) Rb(1) Rb(1) C(3) 50.0(4) 1_555 19_454 1_555 5_555 yes
S(1) Rb(1) Rb(1) C(3) -130.0(4) 1_555 19_454 1_555 14_544 yes
S(1) Rb(1) S(1) Rb(1) -46.66(9) 1_555 19_454 28_445 1_555 yes
S(1) Rb(1) S(1) C(1) -131.9(4) 1_555 19_454 28_445 10_544 yes
S(1) Rb(1) S(1) Rb(1) 66.7(1) 1_555 19_454 19_454 1_555 yes
S(1) Rb(1) S(1) C(1) -18.5(3) 1_555 19_454 19_454 1_555 yes
S(1) Rb(1) S(1) Rb(1) 0.0 1_555 19_454 10_544 1_555 yes
S(1) Rb(1) S(1) C(1) 85.9(4) 1_555 19_454 10_544 10_544 yes
S(1) Rb(1) C(2) C(1) -128.61(7) 1_555 19_454 30_445 30_445 yes
S(1) Rb(1) C(2) C(3) -6.1(7) 1_555 19_454 30_445 30_445 yes
S(1) Rb(1) C(2) C(3) 111.0(7) 1_555 19_454 30_445 32_445 yes
S(1) Rb(1) C(2) C(1) -17.46(10) 1_555 19_454 21_454 21_454 yes
S(1) Rb(1) C(2) C(3) 105.1(7) 1_555 19_454 21_454 21_454 yes
S(1) Rb(1) C(2) C(3) -137.8(7) 1_555 19_454 21_454 23_454 yes
S(1) Rb(1) C(3) C(2) -74.7(7) 1_555 19_454 32_445 30_445 yes
S(1) Rb(1) C(3) C(4) 48.9(7) 1_555 19_454 32_445 32_445 yes
S(1) Rb(1) C(3) C(2) 56.2(8) 1_555 19_454 23_454 21_454 yes
S(1) Rb(1) C(3) C(4) 179.9(6) 1_555 19_454 23_454 23_454 yes
S(1) C(1) C(2) C(3) -48.7(6) 1_555 1_555 1_555 1_555 yes
S(1) C(1) C(2) C(3) 131.3(6) 1_555 1_555 1_555 19_454 yes
C(1) S(1) Rb(1) C(2) 124.9(3) 1_555 1_555 1_555 5_555 yes
C(1) S(1) Rb(1) C(2) 8.4(4) 1_555 1_555 1_555 14_544 yes
C(1) S(1) Rb(1) C(3) 121.4(4) 1_555 1_555 1_555 5_555 yes
C(1) S(1) Rb(1) C(3) 48.1(5) 1_555 1_555 1_555 14_544 yes
C(1) S(1) Rb(1) C(2) -148.2(4) 1_555 1_555 19_454 30_445 yes
C(1) S(1) Rb(1) C(2) -25.3(4) 1_555 1_555 19_454 21_454 yes
C(1) S(1) Rb(1) C(3) -126.1(4) 1_555 1_555 19_454 32_445 yes
C(1) S(1) Rb(1) C(3) -47.2(4) 1_555 1_555 19_454 23_454 yes
C(1) S(1) Rb(1) C(2) -25.3(4) 1_555 19_454 1_555 5_555 yes
C(1) S(1) Rb(1) C(2) -148.2(4) 1_555 19_454 1_555 14_544 yes
C(1) S(1) Rb(1) C(3) -47.2(4) 1_555 19_454 1_555 5_555 yes
C(1) S(1) Rb(1) C(3) -126.1(4) 1_555 19_454 1_555 14_544 yes
C(1) S(1) Rb(1) C(2) 8.4(4) 1_555 19_454 19_454 30_445 yes
C(1) S(1) Rb(1) C(2) 124.9(3) 1_555 19_454 19_454 21_454 yes
C(1) S(1) Rb(1) C(3) 48.1(5) 1_555 19_454 19_454 32_445 yes
C(1) S(1) Rb(1) C(3) 121.4(4) 1_555 19_454 19_454 23_454 yes
C(1) C(2) Rb(1) C(2) -101.1(2) 1_555 1_555 5_555 2_555 yes
C(1) C(2) Rb(1) C(3) -120.4(7) 1_555 1_555 5_555 1_555 yes
C(1) C(2) Rb(1) C(3) -93.8(2) 1_555 1_555 5_555 2_555 yes
C(1) C(2) Rb(1) C(2) -101.1(2) 1_555 1_555 23_454 2_554 yes
C(1) C(2) Rb(1) C(3) -120.4(7) 1_555 1_555 23_454 19_454 yes
C(1) C(2) Rb(1) C(3) -93.8(2) 1_555 1_555 23_454 20_454 yes
C(1) C(2) C(3) C(4) -178.3(9) 1_555 1_555 1_555 1_555 yes
C(1) C(2) C(3) C(4) -178.3(9) 1_555 1_555 19_454 19_454 yes
C(2) Rb(1) Rb(1) C(2) -142.1(6) 1_555 5_555 7_555 3_555 yes
C(2) Rb(1) Rb(1) C(2) 37.9(6) 1_555 5_555 7_555 4_555 yes
C(2) Rb(1) Rb(1) C(3) -154.9(5) 1_555 5_555 7_555 3_555 yes
C(2) Rb(1) Rb(1) C(3) 25.1(5) 1_555 5_555 7_555 4_555 yes
C(2) Rb(1) C(2) Rb(1) 78.9(2) 1_555 5_555 2_555 24_455 yes
C(2) Rb(1) C(2) C(3) 19.3(6) 1_555 5_555 2_555 2_555 yes
C(2) Rb(1) C(2) C(3) 136.4(8) 1_555 5_555 2_555 20_455 yes
C(2) Rb(1) C(3) C(4) -123(1) 1_555 5_555 1_555 1_555 yes
C(2) Rb(1) C(3) C(4) 74.3(8) 1_555 5_555 2_555 2_555 yes
C(2) Rb(1) Rb(1) C(2) -142.1(6) 1_555 23_454 21_454 3_454 yes
C(2) Rb(1) Rb(1) C(2) 37.9(6) 1_555 23_454 21_454 4_455 yes
C(2) Rb(1) Rb(1) C(3) -154.9(5) 1_555 23_454 21_454 17_454 yes
C(2) Rb(1) Rb(1) C(3) 25.1(5) 1_555 23_454 21_454 18_454 yes
C(2) Rb(1) C(2) Rb(1) 78.9(2) 1_555 23_454 2_554 5_554 yes
C(2) Rb(1) C(2) C(3) 19.3(6) 1_555 23_454 2_554 20_454 yes
C(2) Rb(1) C(2) C(3) 136.4(8) 1_555 23_454 2_554 2_554 yes
C(2) Rb(1) C(3) C(4) -123(1) 1_555 23_454 19_454 19_454 yes
C(2) Rb(1) C(3) C(4) 74.3(8) 1_555 23_454 20_454 20_454 yes
C(2) C(3) Rb(1) C(3) -151.4(9) 1_555 1_555 5_555 2_555 yes
C(2) C(3) C(4) C(5) -3(1) 1_555 1_555 1_555 1_555 yes
C(2) C(3) Rb(1) C(3) -151.4(9) 1_555 19_454 23_454 20_454 yes
C(2) C(3) C(4) C(5) -3(1) 1_555 19_454 19_454 1_555 yes
C(3) Rb(1) Rb(1) C(3) -167.8(8) 1_555 5_555 7_555 3_555 yes
C(3) Rb(1) Rb(1) C(3) 12.2(8) 1_555 5_555 7_555 4_555 yes
C(3) Rb(1) C(3) C(4) 84.9(8) 1_555 5_555 2_555 2_555 yes
C(3) C(2) C(3) C(4) 1.7(9) 1_555 1_555 19_454 19_454 yes
C(3) C(4) C(5) C(4) 1.6(9) 1_555 1_555 1_555 19_454 yes
C(3) C(4) C(5) C(6) -178.4(9) 1_555 1_555 1_555 1_555 yes
